data_7114854
loop_
_publ_author_name
'J. Donohoe, Timothy'
'Johnson, Peter D.'
'Helliwell, Madeleine'
'Keenan, Martine'

_publ_section_title
;
 The regioselective aminohydroxylation of allylic carbamates
;
_journal_issue 20
_journal_name_full 'Chemical Communications'
_journal_page_first 2078
_journal_paper_doi 10.1039/b107253f
_journal_year 2001
_chemical_formula_sum 'C10 H11 N O3'
_chemical_formula_weight 193.20
_space_group_IT_number 14
_symmetry_cell_setting monoclinic
_symmetry_Int_Tables_number 14
_symmetry_space_group_name_Hall '-P 2yn'
_symmetry_space_group_name_H-M 'P 1 21/n 1'
_atom_sites_solution_hydrogens geom
_atom_sites_solution_primary direct
_atom_sites_solution_secondary difmap
_audit_creation_date 19101-03-07
_audit_creation_method 'by teXsan v1.7'
_audit_update_record
;
The data were collected using the RAXIS in 103 x 3 degree
phi oscillations of 10 minutes per exposure. The structure was
solved by direct methods. H atoms bonded to C were included
in calculated positions, and those bonded to N and O were
found by difference Fourier methods and refined isotropically.
The non-H atoms were refined anisotropically.
Molecular Structure Corporation. (1995). teXsan.
Single Crystal Structure Analysis Software. Version 1.7.
MSC, 3200 Research Forest Drive, The Woodlands, TX 77381, USA.
Altomare, A., Cascarano, M.,
Giacovazzo, C., Guagliardi, A. (1993).
J. Appl. Cryst., 26, 343.
;
_cell_angle_alpha 90.00
_cell_angle_beta 111.25(6)
_cell_angle_gamma 90.00
_cell_formula_units_Z 4
_cell_length_a 7.551(4)
_cell_length_b 23.367(3)
_cell_length_c 5.612(5)
_cell_measurement_reflns_used 21
_cell_measurement_temperature 293(2)
_cell_measurement_theta_max 9.2
_cell_measurement_theta_min 7.2
_cell_volume 922.9(10)
_computing_cell_refinement 'DENZO (Otwinowski, Z. 1988)'
_computing_data_collection 'MSC RAXIS11 Control'
_computing_data_reduction 'DENZO (Otwinowski, Z. 1988)'
_computing_publication_material 'teXsan (MSC, 1995)'
_computing_structure_refinement 'SHELXL-97 (Sheldrick, 1997)'
_computing_structure_solution
;
SHELXS86 (Sheldrick, 1985)
;
_diffrn_ambient_temperature 293(2)
_diffrn_measured_fraction_theta_full 0.908
_diffrn_measured_fraction_theta_max 0.908
_diffrn_measurement_device 'Rigaku RAXIS'
_diffrn_measurement_method '103 x 3 degree phi scans'
_diffrn_radiation_detector 'image plate'
_diffrn_radiation_monochromator graphite
_diffrn_radiation_source 'Rigaku rotating anode'
_diffrn_radiation_type MoK\a
_diffrn_radiation_wavelength 0.71069
_diffrn_reflns_av_R_equivalents 0.047
_diffrn_reflns_av_sigmaI/netI 0.0371
_diffrn_reflns_limit_h_max 8
_diffrn_reflns_limit_h_min -8
_diffrn_reflns_limit_k_max 0
_diffrn_reflns_limit_k_min -27
_diffrn_reflns_limit_l_max 6
_diffrn_reflns_limit_l_min 0
_diffrn_reflns_number 11748
_diffrn_reflns_theta_full 25.06
_diffrn_reflns_theta_max 25.06
_diffrn_reflns_theta_min 3.02
_diffrn_standards_decay_% 0.00
_diffrn_standards_interval_count 0
_diffrn_standards_number 0
_exptl_absorpt_coefficient_mu 0.104
_exptl_absorpt_correction_type none
_exptl_crystal_colour colourless
_exptl_crystal_density_diffrn 1.391
_exptl_crystal_density_method 'not measured'
_exptl_crystal_description plate
_exptl_crystal_F_000 408
_exptl_crystal_size_max 0.45
_exptl_crystal_size_mid 0.38
_exptl_crystal_size_min 0.08
_refine_diff_density_max 0.293
_refine_diff_density_min -0.160
_refine_diff_density_rms 0.032
_refine_ls_extinction_coef 0.086(15)
_refine_ls_extinction_expression Fc^*^=kFc[1+0.001xFc^2^\l^3^/sin(2\q)]^-1/4^
_refine_ls_extinction_method SHELXL
_refine_ls_goodness_of_fit_ref 1.048
_refine_ls_hydrogen_treatment mixed
_refine_ls_matrix_type full
_refine_ls_number_parameters 136
_refine_ls_number_reflns 1520
_refine_ls_number_restraints 0
_refine_ls_restrained_S_all 1.048
_refine_ls_R_factor_all 0.0460
_refine_ls_R_factor_gt 0.0390
_refine_ls_shift/su_max 0.001
_refine_ls_shift/su_mean 0.000
_refine_ls_structure_factor_coef Fsqd
_refine_ls_weighting_details 'w=1/[\s^2^(Fo^2^)+(0.0533P)^2^+0.2561P] where P=(Fo^2^+2Fc^2^)/3'
_refine_ls_weighting_scheme calc
_refine_ls_wR_factor_gt 0.1067
_refine_ls_wR_factor_ref 0.1121
_reflns_number_gt 1303
_reflns_number_total 1520
_reflns_threshold_expression >2sigma(I)
_cod_data_source_file b107253f.txt
_cod_data_source_block Compound_2
_cod_depositor_comments
;
The following automatic conversions were performed:

'_refine_ls_weighting_scheme' value 'calc
w=1/[\s^2^(Fo^2^)+(0.0533P)^2^+0.2561P] where P=(Fo^2^+2Fc^2^)/3' was
changed to 'calc'. New tag '_refine_ls_weighting_details' was
created. The value of the new tag was set to
'w=1/[\s^2^(Fo^2^)+(0.0533P)^2^+0.2561P] where P=(Fo^2^+2Fc^2^)/3'.

Automatic conversion script
Id: cif_fix_values 3143 2015-03-26 13:38:13Z robertas 
;
_cod_original_cell_volume 922.7(9)
_cod_original_sg_symbol_H-M 'P 21/n '
_cod_database_code 7114854

loop_
_symmetry_equiv_pos_as_xyz
'x, y, z'
'-x+1/2, y+1/2, -z+1/2'
'-x, -y, -z'
'x-1/2, -y-1/2, z-1/2'

loop_
_atom_site_label
_atom_site_type_symbol
_atom_site_fract_x
_atom_site_fract_y
_atom_site_fract_z
_atom_site_U_iso_or_equiv
_atom_site_adp_type
_atom_site_occupancy
_atom_site_calc_flag
_atom_site_refinement_flags
O1 O 0.37167(15) 0.97717(5) 0.1595(2) 0.0479(4) Uani 1 d .
O2 O 0.54269(16) 0.90840(5) 0.0638(2) 0.0490(4) Uani 1 d .
O3 O 1.01331(19) 0.94230(6) 0.8281(2) 0.0549(4) Uani 1 d .
H3O H 1.127(4) 0.9529(10) 0.901(5) 0.077(8) Uiso 1 d .
N1 N 0.6679(2) 0.95085(7) 0.4371(3) 0.0470(4) Uani 1 d .
H1N H 0.663(3) 0.9701(9) 0.564(4) 0.056(6) Uiso 1 d .
C1 C 0.5179(2) 0.94878(7) 0.2208(3) 0.0394(4) Uani 1 d .
C2 C 0.7338(2) 0.88616(8) 0.1772(3) 0.0500(5) Uani 1 d .
H2A H 0.8169 0.9036 0.1004 0.060 Uiso 1 calc R
H2B H 0.7353 0.8450 0.1565 0.060 Uiso 1 calc R
C3 C 0.7948(2) 0.90233(7) 0.4601(3) 0.0445(5) Uani 1 d .
H3 H 0.7627 0.8713 0.5548 0.053 Uiso 1 calc R
C4 C 1.0016(2) 0.91849(7) 0.5897(3) 0.0442(4) Uani 1 d .
H4 H 1.0350 0.9478 0.4881 0.053 Uiso 1 calc R
C5 C 1.1309(2) 0.86694(7) 0.6220(3) 0.0393(4) Uani 1 d .
C6 C 1.1439(2) 0.82500(8) 0.8021(3) 0.0486(5) Uani 1 d .
H6 H 1.0678 0.8273 0.9001 0.058 Uiso 1 calc R
C7 C 1.2689(3) 0.77970(8) 0.8376(4) 0.0561(5) Uani 1 d .
H7 H 1.2770 0.7520 0.9600 0.067 Uiso 1 calc R
C8 C 1.3810(3) 0.77554(8) 0.6928(4) 0.0576(5) Uani 1 d .
H8 H 1.4663 0.7454 0.7185 0.069 Uiso 1 calc R
C9 C 1.3667(3) 0.81608(9) 0.5101(4) 0.0570(5) Uani 1 d .
H9 H 1.4408 0.8130 0.4096 0.068 Uiso 1 calc R
C10 C 1.2424(2) 0.86163(8) 0.4746(3) 0.0482(5) Uani 1 d .
H10 H 1.2338 0.8889 0.3503 0.058 Uiso 1 calc R

loop_
_atom_site_aniso_label
_atom_site_aniso_U_11
_atom_site_aniso_U_22
_atom_site_aniso_U_33
_atom_site_aniso_U_23
_atom_site_aniso_U_13
_atom_site_aniso_U_12
O1 0.0344(7) 0.0548(8) 0.0464(7) -0.0024(5) 0.0048(5) 0.0050(5)
O2 0.0419(7) 0.0522(7) 0.0418(7) -0.0100(5) 0.0020(6) 0.0047(5)
O3 0.0377(8) 0.0653(9) 0.0522(8) -0.0221(6) 0.0051(6) 0.0029(6)
N1 0.0351(8) 0.0572(9) 0.0394(8) -0.0110(7) 0.0022(7) 0.0092(6)
C1 0.0338(9) 0.0421(9) 0.0380(9) -0.0017(6) 0.0079(7) -0.0013(7)
C2 0.0423(10) 0.0530(11) 0.0466(10) -0.0089(8) 0.0062(8) 0.0086(8)
C3 0.0379(9) 0.0445(9) 0.0457(10) -0.0026(7) 0.0086(8) 0.0033(7)
C4 0.0377(9) 0.0445(9) 0.0453(10) -0.0029(7) 0.0089(8) 0.0021(7)
C5 0.0330(9) 0.0414(9) 0.0373(9) -0.0028(6) 0.0053(7) -0.0007(6)
C6 0.0471(10) 0.0537(11) 0.0452(10) 0.0013(7) 0.0170(8) 0.0006(8)
C7 0.0618(12) 0.0443(10) 0.0537(11) 0.0075(8) 0.0108(10) 0.0049(8)
C8 0.0456(10) 0.0490(11) 0.0671(13) -0.0072(9) 0.0070(10) 0.0099(8)
C9 0.0425(10) 0.0659(12) 0.0651(12) -0.0097(10) 0.0226(9) 0.0017(9)
C10 0.0437(10) 0.0528(11) 0.0470(10) 0.0026(7) 0.0150(8) -0.0019(8)

loop_
_atom_type_symbol
_atom_type_description
_atom_type_scat_dispersion_real
_atom_type_scat_dispersion_imag
_atom_type_scat_source
C C 0.0033 0.0016 'International Tables Vol C Tables 4.2.6.8 and 6.1.1.4'
H H 0.0000 0.0000 'International Tables Vol C Tables 4.2.6.8 and 6.1.1.4'
O O 0.0106 0.0060 'International Tables Vol C Tables 4.2.6.8 and 6.1.1.4'
N N 0.0061 0.0033 'International Tables Vol C Tables 4.2.6.8 and 6.1.1.4'

loop_
_geom_angle_atom_site_label_1
_geom_angle_atom_site_label_2
_geom_angle_atom_site_label_3
_geom_angle
C1 O2 C2 108.43(13)
C4 O3 H3O 106.0(16)
C1 N1 C3 111.58(14)
C1 N1 H1N 120.1(14)
C3 N1 H1N 124.1(14)
O1 C1 N1 128.34(16)
O1 C1 O2 121.26(16)
N1 C1 O2 110.39(14)
O2 C2 C3 104.19(14)
O2 C2 H2A 110.9
C3 C2 H2A 110.9
O2 C2 H2B 110.9
C3 C2 H2B 110.9
H2A C2 H2B 108.9
N1 C3 C4 112.27(14)
N1 C3 C2 99.12(14)
C4 C3 C2 115.52(15)
N1 C3 H3 109.8
C4 C3 H3 109.8
C2 C3 H3 109.8
O3 C4 C3 104.58(14)
O3 C4 C5 112.32(14)
C3 C4 C5 111.49(14)
O3 C4 H4 109.4
C3 C4 H4 109.4
C5 C4 H4 109.4
C10 C5 C6 118.38(16)
C10 C5 C4 120.27(15)
C6 C5 C4 121.34(15)
C7 C6 C5 120.70(17)
C7 C6 H6 119.6
C5 C6 H6 119.6
C8 C7 C6 120.23(18)
C8 C7 H7 119.9
C6 C7 H7 119.9
C9 C8 C7 119.68(18)
C9 C8 H8 120.2
C7 C8 H8 120.2
C8 C9 C10 120.28(18)
C8 C9 H9 119.9
C10 C9 H9 119.9
C5 C10 C9 120.71(17)
C5 C10 H10 119.6
C9 C10 H10 119.6

loop_
_geom_bond_atom_site_label_1
_geom_bond_atom_site_label_2
_geom_bond_distance
O1 C1 1.226(2)
O2 C1 1.349(2)
O2 C2 1.446(2)
O3 C4 1.422(2)
O3 H3O 0.84(3)
N1 C1 1.327(3)
N1 C3 1.460(2)
N1 H1N 0.85(2)
C2 C3 1.531(3)
C2 H2A 0.9700
C2 H2B 0.9700
C3 C4 1.512(2)
C3 H3 0.9800
C4 C5 1.520(2)
C4 H4 0.9800
C5 C10 1.383(3)
C5 C6 1.385(2)
C6 C7 1.384(3)
C6 H6 0.9300
C7 C8 1.373(3)
C7 H7 0.9300
C8 C9 1.371(3)
C8 H8 0.9300
C9 C10 1.385(3)
C9 H9 0.9300
C10 H10 0.9300

loop_
_geom_torsion_atom_site_label_1
_geom_torsion_atom_site_label_2
_geom_torsion_atom_site_label_3
_geom_torsion_atom_site_label_4
_geom_torsion
C3 N1 C1 O1 167.75(16)
C3 N1 C1 O2 -11.1(2)
C2 O2 C1 O1 174.81(15)
C2 O2 C1 N1 -6.25(19)
C1 O2 C2 C3 19.70(18)
C1 N1 C3 C4 144.40(16)
C1 N1 C3 C2 21.90(19)
O2 C2 C3 N1 -23.89(17)
O2 C2 C3 C4 -144.02(15)
N1 C3 C4 O3 55.98(18)
C2 C3 C4 O3 168.64(14)
N1 C3 C4 C5 177.60(14)
C2 C3 C4 C5 -69.74(19)
O3 C4 C5 C10 -134.77(17)
C3 C4 C5 C10 108.22(18)
O3 C4 C5 C6 43.7(2)
C3 C4 C5 C6 -73.3(2)
C10 C5 C6 C7 1.6(3)
C4 C5 C6 C7 -176.94(16)
C5 C6 C7 C8 -0.5(3)
C6 C7 C8 C9 -0.9(3)
C7 C8 C9 C10 1.2(3)
C6 C5 C10 C9 -1.3(3)
C4 C5 C10 C9 177.22(16)
C8 C9 C10 C5 -0.1(3)
